data_4068536
loop_
_publ_author_name
'Liu, Wei'
'Xiong, Jing'
'Wang, Yong'
'Zhou, Xin-Hui'
'Wang, Ru'
'Zuo, Jing-Lin'
'You, Xiao-Zeng'

_publ_section_title
;
 Syntheses, Structures, and Properties of Tricarbonyl (Chloro) Rhenium(I)
 Complexes with Redox-Active Tetrathiafulvalene&#x2212;Pyrazole Ligands
;
_journal_issue 3
_journal_name_full Organometallics
_journal_page_first 755
_journal_paper_doi 10.1021/om800919u
_journal_volume 28
_journal_year 2009
_chemical_formula_sum 'C31 H32 Cl N4 O5 Re S16'
_chemical_formula_weight 1275.22
_chemical_name_systematic
; 
 ? 
;
_space_group_IT_number 2
_symmetry_cell_setting triclinic
_symmetry_space_group_name_Hall '-P 1'
_symmetry_space_group_name_H-M 'P -1'
_atom_sites_solution_hydrogens geom
_atom_sites_solution_primary direct
_atom_sites_solution_secondary difmap
_audit_creation_method SHELXL-97
_cell_angle_alpha 78.393(4)
_cell_angle_beta 78.397(4)
_cell_angle_gamma 72.951(4)
_cell_formula_units_Z 4
_cell_length_a 14.886(3)
_cell_length_b 15.115(3)
_cell_length_c 24.448(5)
_cell_measurement_reflns_used 1563
_cell_measurement_temperature 293(2)
_cell_measurement_theta_max 27.2
_cell_measurement_theta_min 1.8
_cell_volume 5091.9(18)
_computing_cell_refinement SMART
_computing_data_collection 'SMART (Bruker, 2000)'
_computing_data_reduction 'SAINT (Bruker, 2000)'
_computing_molecular_graphics SHELXTL
_computing_publication_material SHELXTL
_computing_structure_refinement SHELXTL
_computing_structure_solution 'SHELXTL (Bruker, 2000)'
_diffrn_ambient_temperature 293(2)
_diffrn_measured_fraction_theta_full 0.985
_diffrn_measured_fraction_theta_max 0.985
_diffrn_radiation_monochromator graphite
_diffrn_radiation_source 'fine-focus sealed tube'
_diffrn_radiation_type MoK\a
_diffrn_radiation_wavelength 0.71073
_diffrn_reflns_av_R_equivalents 0.1086
_diffrn_reflns_av_sigmaI/netI 0.3235
_diffrn_reflns_limit_h_max 17
_diffrn_reflns_limit_h_min -17
_diffrn_reflns_limit_k_max 16
_diffrn_reflns_limit_k_min -17
_diffrn_reflns_limit_l_max 13
_diffrn_reflns_limit_l_min -28
_diffrn_reflns_number 24302
_diffrn_reflns_theta_full 24.50
_diffrn_reflns_theta_max 24.50
_diffrn_reflns_theta_min 1.74
_exptl_absorpt_coefficient_mu 3.135
_exptl_absorpt_correction_T_max 0.5873
_exptl_absorpt_correction_T_min 0.5589
_exptl_absorpt_correction_type multi-scan
_exptl_absorpt_process_details 'SADABS; Bruker, 2000'
_exptl_crystal_colour orange
_exptl_crystal_density_diffrn 1.663
_exptl_crystal_density_method 'not measured'
_exptl_crystal_description block
_exptl_crystal_F_000 2536
_exptl_crystal_size_max 0.21
_exptl_crystal_size_mid 0.20
_exptl_crystal_size_min 0.19
_refine_diff_density_max 1.658
_refine_diff_density_min -1.014
_refine_diff_density_rms 0.152
_refine_ls_extinction_method none
_refine_ls_goodness_of_fit_ref 0.964
_refine_ls_hydrogen_treatment constr
_refine_ls_matrix_type full
_refine_ls_number_parameters 1057
_refine_ls_number_reflns 16692
_refine_ls_number_restraints 743
_refine_ls_restrained_S_all 0.994
_refine_ls_R_factor_all 0.2184
_refine_ls_R_factor_gt 0.0744
_refine_ls_shift/su_max 0.092
_refine_ls_shift/su_mean 0.002
_refine_ls_structure_factor_coef Fsqd
_refine_ls_weighting_details 'calc w=1/[\s^2^(Fo^2^)+(0.0249P)^2^+0.0000P] where P=(Fo^2^+2Fc^2^)/3'
_refine_ls_weighting_scheme calc
_refine_ls_wR_factor_gt 0.1581
_refine_ls_wR_factor_ref 0.1798
_reflns_number_gt 5031
_reflns_number_total 16692
_reflns_threshold_expression >2sigma(I)
_cod_data_source_file om800919u_si_002.cif
_cod_data_source_block 5c
_cod_original_cell_volume 5091.9(17)
_cod_original_sg_symbol_H-M P-1
_cod_database_code 4068536

loop_
_symmetry_equiv_pos_as_xyz
'x, y, z'
'-x, -y, -z'

loop_
_atom_site_label
_atom_site_type_symbol
_atom_site_fract_x
_atom_site_fract_y
_atom_site_fract_z
_atom_site_U_iso_or_equiv
_atom_site_adp_type
_atom_site_occupancy
_atom_site_symmetry_multiplicity
_atom_site_calc_flag
_atom_site_refinement_flags
Re1 Re 0.35594(6) 0.17929(6) 0.16629(4) 0.0577(3) Uani 1 1 d .
Re2 Re 0.53517(6) 0.16326(6) 0.62078(5) 0.0682(4) Uani 1 1 d .
S1 S 0.4105(4) 0.5687(3) 0.1207(3) 0.0662(16) Uani 1 1 d U
S2 S 0.5331(4) 0.6963(4) 0.1553(3) 0.095(2) Uani 1 1 d U
S3 S 0.7025(4) 0.5898(3) 0.0827(3) 0.0733(18) Uani 1 1 d U
S4 S 0.5947(4) 0.4793(4) 0.0515(3) 0.0711(17) Uani 1 1 d U
S5 S 0.7930(4) 0.3418(3) -0.0009(2) 0.0630(16) Uani 1 1 d U
S6 S 0.9012(4) 0.4486(4) 0.0334(3) 0.0733(18) Uani 1 1 d U
S7 S 0.9524(4) 0.1756(4) -0.0175(3) 0.0845(19) Uani 1 1 d U
S8 S 1.0830(4) 0.3035(4) 0.0252(3) 0.094(2) Uani 1 1 d U
S9 S 0.7803(4) 0.0894(3) 0.0902(2) 0.0634(16) Uani 1 1 d U
S10 S 0.9901(5) -0.0190(4) 0.1251(3) 0.098(2) Uani 1 1 d U
S11 S 0.9753(4) 0.1470(4) 0.1785(3) 0.0765(18) Uani 1 1 d U
S12 S 0.7878(4) 0.2458(4) 0.1465(3) 0.0697(17) Uani 1 1 d U
S13 S 0.7671(4) 0.3993(4) 0.2286(3) 0.093(2) Uani 1 1 d U
S14 S 0.9489(4) 0.2965(4) 0.2630(3) 0.0795(19) Uani 1 1 d U
S15 S 0.6914(6) 0.4777(6) 0.3362(4) 0.151(3) Uani 1 1 d U
S16 S 0.9069(5) 0.3464(5) 0.3762(3) 0.122(3) Uani 1 1 d U
S17 S 0.9651(4) 0.0265(4) 0.5743(2) 0.0677(17) Uani 1 1 d U
S18 S 1.1926(4) -0.0375(4) 0.5787(3) 0.0856(19) Uani 1 1 d U
S19 S 0.9510(4) 0.1685(4) 0.6490(2) 0.0678(17) Uani 1 1 d U
S20 S 1.1590(4) 0.1192(4) 0.6434(3) 0.0729(18) Uani 1 1 d U
S21 S 0.9291(4) 0.3241(4) 0.7287(3) 0.0741(18) Uani 1 1 d U
S22 S 1.1343(4) 0.2783(4) 0.7211(3) 0.0754(18) Uani 1 1 d U
S23 S 0.8901(5) 0.4007(5) 0.8355(3) 0.114(2) Uani 1 1 d U
S24 S 1.1278(5) 0.3504(5) 0.8255(3) 0.121(3) Uani 1 1 d U
S25 S 0.6321(4) 0.5251(4) 0.6198(3) 0.091(2) Uani 1 1 d U
S26 S 0.7588(5) 0.6329(4) 0.6633(3) 0.097(2) Uani 1 1 d U
S27 S 0.8172(4) 0.4146(4) 0.5632(3) 0.085(2) Uani 1 1 d U
S28 S 0.9321(4) 0.5122(3) 0.6011(3) 0.0711(17) Uani 1 1 d U
S29 S 1.0061(4) 0.2765(3) 0.5061(3) 0.0669(17) Uani 1 1 d U
S30 S 1.1243(4) 0.3683(3) 0.5456(3) 0.0704(17) Uani 1 1 d U
S31 S 1.1607(4) 0.1485(4) 0.4467(3) 0.089(2) Uani 1 1 d U
S32 S 1.3052(4) 0.2597(4) 0.4887(3) 0.090(2) Uani 1 1 d U
C1 C 0.2207(15) 0.2261(13) 0.1765(9) 0.063(6) Uani 1 1 d U
C2 C 0.3363(17) 0.0679(17) 0.1707(11) 0.105(9) Uani 1 1 d U
C3 C 0.3548(16) 0.1996(15) 0.0903(11) 0.089(8) Uani 1 1 d U
C4 C 0.3150(12) 0.4186(11) 0.0881(8) 0.061(5) Uani 1 1 d U
H4A H 0.3465 0.3777 0.0607 0.092 Uiso 1 1 calc R
H4B H 0.3129 0.4821 0.0713 0.092 Uiso 1 1 calc R
H4C H 0.2514 0.4127 0.1009 0.092 Uiso 1 1 calc R
C5 C 0.3673(12) 0.3930(12) 0.1365(8) 0.047(4) Uani 1 1 d U
C6 C 0.5131(12) 0.4258(11) 0.2338(8) 0.067(5) Uani 1 1 d U
H6A H 0.4872 0.4126 0.2728 0.100 Uiso 1 1 calc R
H6B H 0.5108 0.4911 0.2242 0.100 Uiso 1 1 calc R
H6C H 0.5779 0.3892 0.2273 0.100 Uiso 1 1 calc R
C7 C 0.4542(12) 0.4008(12) 0.1967(8) 0.052(4) Uani 1 1 d U
C8 C 0.4115(11) 0.4526(11) 0.1513(8) 0.043(5) Uani 1 1 d U
C9 C 0.5352(12) 0.5564(11) 0.0992(8) 0.046(5) Uani 1 1 d U
C10 C 0.6063(15) 0.6668(14) 0.2040(9) 0.113(6) Uani 1 1 d U
H10A H 0.6526 0.6087 0.1982 0.170 Uiso 1 1 calc R
H10B H 0.5701 0.6599 0.2411 0.170 Uiso 1 1 calc R
H10C H 0.6381 0.7150 0.2005 0.170 Uiso 1 1 calc R
C11 C 0.5848(14) 0.6069(13) 0.1135(9) 0.072(5) Uani 1 1 d U
C12 C 0.7072(11) 0.4910(10) 0.0559(7) 0.040(5) Uani 1 1 d U
C13 C 0.7879(11) 0.4342(10) 0.0350(7) 0.037(5) Uani 1 1 d U
C14 C 0.9629(14) 0.3362(13) 0.0194(9) 0.069(6) Uani 1 1 d U
C15 C 0.9135(13) 0.2857(12) 0.0054(8) 0.056(6) Uani 1 1 d U
C16 C 1.1178(16) 0.1815(14) 0.0175(10) 0.108(4) Uani 1 1 d U
H16A H 1.1866 0.1609 0.0093 0.130 Uiso 1 1 calc R
H16B H 1.0978 0.1454 0.0530 0.130 Uiso 1 1 calc R
C17 C 1.0783(14) 0.1627(14) -0.0265(9) 0.091(4) Uani 1 1 d U
H17A H 1.1102 0.0989 -0.0327 0.109 Uiso 1 1 calc R
H17B H 1.0947 0.2033 -0.0608 0.109 Uiso 1 1 calc R
C18 C 0.5663(12) 0.2368(11) 0.0721(8) 0.064(5) Uani 1 1 d U
H18A H 0.5464 0.2184 0.0420 0.097 Uiso 1 1 calc R
H18B H 0.6264 0.2512 0.0589 0.097 Uiso 1 1 calc R
H18C H 0.5198 0.2911 0.0841 0.097 Uiso 1 1 calc R
C19 C 0.5766(13) 0.1550(12) 0.1227(8) 0.050(4) Uani 1 1 d U
C20 C 0.7110(14) -0.0490(13) 0.2122(9) 0.093(6) Uani 1 1 d U
H20A H 0.7204 -0.0280 0.2446 0.140 Uiso 1 1 calc R
H20B H 0.7713 -0.0697 0.1892 0.140 Uiso 1 1 calc R
H20C H 0.6818 -0.1000 0.2243 0.140 Uiso 1 1 calc R
C21 C 0.6486(15) 0.0289(14) 0.1789(10) 0.073(5) Uani 1 1 d U
C22 C 0.6698(13) 0.0914(12) 0.1309(9) 0.060(6) Uani 1 1 d U
C23 C 0.8339(12) 0.1312(11) 0.1327(8) 0.049(5) Uani 1 1 d U
C24 C 1.0238(16) -0.0818(14) 0.1879(9) 0.111(6) Uani 1 1 d U
H24A H 1.0842 -0.0745 0.1914 0.167 Uiso 1 1 calc R
H24B H 1.0289 -0.1468 0.1886 0.167 Uiso 1 1 calc R
H24C H 0.9772 -0.0591 0.2187 0.167 Uiso 1 1 calc R
C25 C 0.9158(15) 0.0876(13) 0.1474(9) 0.070(5) Uani 1 1 d U
C26 C 0.8705(13) 0.2387(12) 0.1872(8) 0.058(6) Uani 1 1 d U
C27 C 0.8671(12) 0.3002(11) 0.2196(8) 0.047(5) Uani 1 1 d U
C28 C 0.8677(15) 0.3554(13) 0.3170(9) 0.073(7) Uani 1 1 d U
C29 C 0.7875(16) 0.4010(14) 0.2993(10) 0.085(7) Uani 1 1 d U
C30 C 0.8366(16) 0.4444(16) 0.4045(11) 0.139(5) Uani 1 1 d DU
H30A H 0.8233 0.4249 0.4449 0.167 Uiso 1 1 calc R
H30B H 0.8759 0.4875 0.3991 0.167 Uiso 1 1 calc R
C31 C 0.7502(16) 0.4967(16) 0.3873(12) 0.140(5) Uani 1 1 d DU
H31A H 0.7569 0.5599 0.3753 0.168 Uiso 1 1 calc R
H31B H 0.7043 0.4988 0.4217 0.168 Uiso 1 1 calc R
C32 C 0.5025(19) 0.0677(19) 0.6118(12) 0.129(10) Uani 1 1 d U
C33 C 0.3970(18) 0.2256(16) 0.6286(10) 0.092(8) Uani 1 1 d U
C34 C 0.5426(18) 0.1926(18) 0.5484(14) 0.120(10) Uani 1 1 d U
C35 C 0.7689(12) 0.1864(11) 0.5401(8) 0.058(5) Uani 1 1 d U
H35A H 0.7234 0.1869 0.5172 0.087 Uiso 1 1 calc R
H35B H 0.8309 0.1777 0.5177 0.087 Uiso 1 1 calc R
H35C H 0.7517 0.2448 0.5543 0.087 Uiso 1 1 calc R
C36 C 0.7702(13) 0.1123(12) 0.5858(8) 0.051(4) Uani 1 1 d U
C37 C 0.8629(12) -0.0913(12) 0.6921(8) 0.070(5) Uani 1 1 d U
H37A H 0.9165 -0.1290 0.6706 0.106 Uiso 1 1 calc R
H37B H 0.8179 -0.1271 0.7087 0.106 Uiso 1 1 calc R
H37C H 0.8839 -0.0720 0.7214 0.106 Uiso 1 1 calc R
C38 C 0.8168(14) -0.0066(13) 0.6540(9) 0.057(4) Uani 1 1 d U
C39 C 0.8486(12) 0.0459(12) 0.6088(8) 0.045(5) Uani 1 1 d U
C40 C 1.1694(16) -0.1318(14) 0.6256(10) 0.115(5) Uani 1 1 d U
H40A H 1.1890 -0.1329 0.6609 0.172 Uiso 1 1 calc R
H40B H 1.2038 -0.1884 0.6107 0.172 Uiso 1 1 calc R
H40C H 1.1025 -0.1268 0.6316 0.172 Uiso 1 1 calc R
C41 C 1.1128(13) 0.0546(12) 0.6120(9) 0.065(5) Uani 1 1 d U
C42 C 1.0196(12) 0.0747(11) 0.6121(8) 0.048(5) Uani 1 1 d U
C43 C 1.0494(13) 0.1893(12) 0.6683(8) 0.061(6) Uani 1 1 d U
C44 C 1.0413(12) 0.2560(12) 0.7016(8) 0.052(5) Uani 1 1 d U
C45 C 0.9763(14) 0.3457(12) 0.7829(9) 0.064(6) Uani 1 1 d U
C46 C 1.0661(14) 0.3243(12) 0.7795(9) 0.067(6) Uani 1 1 d U
C47 C 1.0497(17) 0.4541(16) 0.8427(11) 0.124(5) Uani 1 1 d U
H47A H 1.0726 0.4698 0.8730 0.149 Uiso 1 1 calc R
H47B H 1.0575 0.5015 0.8102 0.149 Uiso 1 1 calc R
C48 C 0.9576(17) 0.4661(16) 0.8581(11) 0.123(5) Uani 1 1 d U
H48A H 0.9282 0.5319 0.8465 0.147 Uiso 1 1 calc R
H48B H 0.9466 0.4555 0.8990 0.147 Uiso 1 1 calc R
C49 C 0.6824(13) 0.3576(12) 0.7350(8) 0.080(5) Uani 1 1 d U
H49A H 0.6418 0.3428 0.7694 0.120 Uiso 1 1 calc R
H49B H 0.6881 0.4201 0.7322 0.120 Uiso 1 1 calc R
H49C H 0.7441 0.3142 0.7350 0.120 Uiso 1 1 calc R
C50 C 0.6398(13) 0.3509(13) 0.6849(9) 0.064(5) Uani 1 1 d U
C51 C 0.5420(14) 0.4099(13) 0.5545(8) 0.082(5) Uani 1 1 d U
H51A H 0.5880 0.3843 0.5242 0.123 Uiso 1 1 calc R
H51B H 0.5312 0.4767 0.5485 0.123 Uiso 1 1 calc R
H51C H 0.4834 0.3946 0.5554 0.123 Uiso 1 1 calc R
C52 C 0.5774(14) 0.3704(14) 0.6080(9) 0.066(5) Uani 1 1 d U
C53 C 0.6156(11) 0.4136(11) 0.6366(8) 0.044(5) Uani 1 1 d U
C54 C 0.7614(14) 0.5016(13) 0.6069(9) 0.073(6) Uani 1 1 d U
C55 C 0.8312(15) 0.6155(15) 0.7086(9) 0.109(6) Uani 1 1 d U
H55A H 0.8349 0.5552 0.7313 0.163 Uiso 1 1 calc R
H55B H 0.8082 0.6632 0.7325 0.163 Uiso 1 1 calc R
H55C H 0.8932 0.6179 0.6888 0.163 Uiso 1 1 calc R
C56 C 0.8105(13) 0.5418(12) 0.6252(9) 0.061(5) Uani 1 1 d U
C57 C 0.9305(12) 0.4214(11) 0.5680(8) 0.051(5) Uani 1 1 d U
C58 C 1.0121(13) 0.3627(12) 0.5435(8) 0.059(6) Uani 1 1 d U
C59 C 1.1813(14) 0.2795(12) 0.5004(8) 0.066(6) Uani 1 1 d U
C60 C 1.1266(12) 0.2394(11) 0.4839(8) 0.055(5) Uani 1 1 d U
C61 C 1.3271(15) 0.1402(13) 0.4854(9) 0.090(4) Uani 1 1 d U
H61A H 1.3952 0.1124 0.4793 0.108 Uiso 1 1 calc R
H61B H 1.3010 0.1093 0.5212 0.108 Uiso 1 1 calc R
C62 C 1.2839(13) 0.1247(13) 0.4386(9) 0.082(4) Uani 1 1 d U
H62A H 1.3103 0.0598 0.4331 0.098 Uiso 1 1 calc R
H62B H 1.3045 0.1629 0.4041 0.098 Uiso 1 1 calc R
Cl1 Cl 0.3651(4) 0.1504(3) 0.2685(2) 0.0672(16) Uani 1 1 d .
Cl2 Cl 0.5223(4) 0.1164(3) 0.7246(3) 0.086(2) Uani 1 1 d .
N1 N 0.3818(10) 0.3122(9) 0.1694(6) 0.048(3) Uani 1 1 d U
N2 N 0.4353(9) 0.3181(9) 0.2044(6) 0.049(3) Uani 1 1 d U
H2A H 0.4563 0.2727 0.2300 0.059 Uiso 1 1 calc R
N3 N 0.5082(11) 0.1308(10) 0.1581(7) 0.059(4) Uani 1 1 d U
N4 N 0.5509(11) 0.0542(10) 0.1912(7) 0.065(4) Uani 1 1 d U
H4D H 0.5198 0.0234 0.2179 0.077 Uiso 1 1 calc R
N5 N 0.6916(10) 0.0984(9) 0.6183(7) 0.052(3) Uani 1 1 d U
N6 N 0.7186(10) 0.0252(9) 0.6617(7) 0.057(3) Uani 1 1 d U
H6D H 0.6805 0.0034 0.6888 0.069 Uiso 1 1 calc R
N7 N 0.5747(10) 0.2838(10) 0.6359(7) 0.062(4) Uani 1 1 d U
N8 N 0.6139(10) 0.2740(10) 0.6825(7) 0.062(4) Uani 1 1 d U
H8C H 0.6214 0.2247 0.7075 0.075 Uiso 1 1 calc R
O1 O 0.1411(10) 0.2638(9) 0.1776(6) 0.088(5) Uani 1 1 d U
O2 O 0.3218(11) -0.0094(11) 0.1744(7) 0.119(6) Uani 1 1 d U
O3 O 0.3499(10) 0.2081(10) 0.0405(7) 0.095(5) Uani 1 1 d U
O4 O 0.4777(13) -0.0013(13) 0.6080(9) 0.155(7) Uani 1 1 d U
O5 O 0.3230(13) 0.2683(12) 0.6295(8) 0.124(6) Uani 1 1 d U
O6 O 0.5534(12) 0.2075(12) 0.4938(9) 0.136(7) Uani 1 1 d U
O7 O 0.6510(9) 0.1670(9) 0.2799(6) 0.117(6) Uani 1 1 d DU
H7A H 0.6787 0.1884 0.2482 0.140 Uiso 1 1 d R
H7B H 0.6004 0.1862 0.3023 0.140 Uiso 1 1 d R
O8 O 0.5263(10) 0.7628(12) 0.6416(7) 0.188(8) Uani 1 1 d DU
H8A H 0.5771 0.7416 0.6562 0.226 Uiso 1 1 d R
H8B H 0.5254 0.8177 0.6244 0.226 Uiso 1 1 d R
O9 O 0.3655(14) 0.6885(15) 0.6340(11) 0.278(13) Uani 1 1 d DU
H9A H 0.3223 0.6597 0.6403 0.333 Uiso 1 1 d R
H9B H 0.4118 0.7094 0.6357 0.333 Uiso 1 1 d R
O10 O 0.6588(15) 0.0144(14) -0.0010(9) 0.222(10) Uani 1 1 d U
H10D H 0.6233 -0.0218 0.0137 0.267 Uiso 1 1 d R
H10E H 0.6833 0.0352 0.0206 0.267 Uiso 1 1 d R

loop_
_atom_site_aniso_label
_atom_site_aniso_U_11
_atom_site_aniso_U_22
_atom_site_aniso_U_33
_atom_site_aniso_U_23
_atom_site_aniso_U_13
_atom_site_aniso_U_12
Re1 0.0543(6) 0.0641(6) 0.0602(8) -0.0272(6) 0.0024(5) -0.0196(5)
Re2 0.0454(6) 0.0709(7) 0.0927(10) -0.0394(7) -0.0011(6) -0.0100(5)
S1 0.055(3) 0.054(3) 0.080(4) -0.009(3) 0.001(3) -0.010(2)
S2 0.088(4) 0.084(3) 0.112(4) -0.041(3) 0.008(3) -0.020(3)
S3 0.066(3) 0.069(3) 0.089(4) -0.030(3) 0.007(3) -0.025(3)
S4 0.064(3) 0.071(3) 0.077(4) -0.025(3) 0.004(3) -0.017(3)
S5 0.060(3) 0.066(3) 0.064(3) -0.023(3) -0.006(3) -0.011(2)
S6 0.067(3) 0.073(3) 0.082(4) -0.031(3) -0.003(3) -0.014(3)
S7 0.079(3) 0.079(3) 0.093(4) -0.035(3) 0.000(3) -0.011(3)
S8 0.080(4) 0.099(3) 0.103(4) -0.027(3) -0.018(3) -0.013(3)
S9 0.058(3) 0.066(3) 0.073(4) -0.028(3) -0.002(3) -0.020(2)
S10 0.097(4) 0.087(3) 0.109(4) -0.036(3) -0.024(3) -0.005(3)
S11 0.064(3) 0.083(3) 0.089(4) -0.034(3) -0.014(3) -0.013(3)
S12 0.072(3) 0.072(3) 0.072(4) -0.029(3) -0.020(3) -0.011(3)
S13 0.085(4) 0.088(3) 0.103(4) -0.033(3) -0.025(3) 0.000(3)
S14 0.070(3) 0.086(3) 0.088(4) -0.032(3) -0.018(3) -0.013(3)
S15 0.138(5) 0.162(5) 0.151(5) -0.068(4) -0.020(4) -0.008(4)
S16 0.136(4) 0.128(4) 0.115(5) -0.043(4) -0.036(4) -0.027(3)
S17 0.059(3) 0.080(3) 0.073(4) -0.036(3) -0.002(3) -0.021(3)
S18 0.075(3) 0.076(3) 0.104(4) -0.033(3) 0.001(3) -0.015(3)
S19 0.063(3) 0.079(3) 0.068(4) -0.035(3) -0.010(3) -0.013(3)
S20 0.058(3) 0.081(3) 0.088(4) -0.033(3) -0.011(3) -0.017(3)
S21 0.062(3) 0.086(3) 0.076(4) -0.031(3) -0.012(3) -0.009(3)
S22 0.062(3) 0.089(3) 0.087(4) -0.040(3) -0.006(3) -0.023(3)
S23 0.105(4) 0.129(4) 0.110(4) -0.045(4) 0.007(4) -0.030(3)
S24 0.117(4) 0.140(4) 0.119(5) -0.047(4) -0.031(4) -0.029(3)
S25 0.084(4) 0.065(3) 0.115(4) -0.019(3) 0.011(3) -0.020(3)
S26 0.098(4) 0.091(3) 0.101(4) -0.049(3) -0.006(3) -0.006(3)
S27 0.076(3) 0.080(3) 0.108(4) -0.040(3) 0.007(3) -0.031(3)
S28 0.074(3) 0.066(3) 0.076(4) -0.029(3) 0.001(3) -0.020(3)
S29 0.061(3) 0.066(3) 0.082(4) -0.032(3) 0.000(3) -0.023(2)
S30 0.067(3) 0.073(3) 0.083(4) -0.035(3) -0.010(3) -0.020(3)
S31 0.088(3) 0.091(3) 0.104(4) -0.060(3) -0.011(3) -0.020(3)
S32 0.077(4) 0.093(3) 0.104(4) -0.039(3) -0.010(3) -0.016(3)
C1 0.060(8) 0.070(8) 0.060(8) -0.008(5) -0.008(5) -0.017(5)
C2 0.104(10) 0.105(10) 0.108(10) -0.013(5) -0.015(5) -0.032(5)
C3 0.086(9) 0.088(9) 0.090(9) -0.009(5) -0.016(5) -0.020(5)
C4 0.065(6) 0.061(6) 0.059(6) -0.010(4) -0.015(5) -0.014(4)
C5 0.045(6) 0.049(5) 0.047(6) -0.012(4) -0.004(4) -0.011(4)
C6 0.067(7) 0.070(7) 0.070(7) -0.015(5) -0.017(5) -0.020(5)
C7 0.051(6) 0.051(6) 0.054(7) -0.011(5) -0.004(4) -0.014(5)
C8 0.041(6) 0.040(6) 0.043(7) -0.002(5) -0.002(5) -0.010(5)
C9 0.045(6) 0.046(6) 0.045(7) -0.008(5) -0.006(5) -0.012(5)
C10 0.119(8) 0.114(8) 0.111(7) -0.036(5) -0.012(5) -0.028(5)
C11 0.069(7) 0.065(6) 0.076(6) -0.009(5) -0.001(5) -0.016(5)
C12 0.041(6) 0.039(6) 0.037(7) -0.006(5) -0.003(5) -0.006(4)
C13 0.040(6) 0.036(6) 0.037(7) -0.011(5) -0.003(5) -0.010(4)
C14 0.065(7) 0.071(7) 0.071(8) -0.011(5) -0.010(5) -0.021(5)
C15 0.058(7) 0.056(7) 0.054(7) -0.012(5) -0.008(5) -0.012(5)
C16 0.108(6) 0.108(5) 0.114(7) -0.027(5) -0.023(5) -0.028(5)
C17 0.086(5) 0.092(6) 0.091(7) -0.016(5) -0.009(5) -0.019(5)
C18 0.064(7) 0.063(6) 0.062(6) -0.007(4) -0.004(5) -0.016(5)
C19 0.049(6) 0.052(6) 0.051(6) -0.014(4) -0.010(4) -0.011(5)
C20 0.086(6) 0.093(7) 0.095(7) -0.005(5) -0.023(5) -0.016(4)
C21 0.070(5) 0.074(6) 0.071(7) -0.009(5) -0.010(5) -0.018(4)
C22 0.062(7) 0.058(7) 0.061(7) -0.011(5) -0.008(5) -0.019(5)
C23 0.049(7) 0.049(7) 0.052(7) -0.010(5) -0.008(5) -0.015(5)
C24 0.115(7) 0.100(7) 0.110(6) -0.015(5) -0.017(5) -0.016(4)
C25 0.075(6) 0.074(5) 0.069(7) -0.023(4) -0.010(5) -0.026(4)
C26 0.056(7) 0.059(7) 0.060(7) -0.012(5) -0.010(5) -0.014(5)
C27 0.044(7) 0.048(6) 0.045(7) -0.007(5) -0.010(5) -0.007(5)
C28 0.073(8) 0.076(8) 0.070(8) -0.015(5) -0.016(5) -0.015(5)
C29 0.086(8) 0.083(8) 0.085(9) -0.022(5) -0.012(5) -0.017(5)
C30 0.139(6) 0.136(6) 0.137(7) -0.032(5) -0.019(5) -0.024(4)
C31 0.140(6) 0.138(7) 0.140(7) -0.030(5) -0.025(5) -0.026(4)
C32 0.126(11) 0.129(11) 0.134(11) -0.023(5) -0.017(5) -0.037(6)
C33 0.091(9) 0.094(9) 0.089(10) -0.016(5) -0.013(5) -0.021(5)
C34 0.113(11) 0.120(11) 0.117(11) -0.014(5) -0.018(5) -0.022(5)
C35 0.061(6) 0.055(6) 0.057(6) -0.010(4) -0.007(4) -0.016(5)
C36 0.051(6) 0.050(6) 0.054(6) -0.013(4) -0.006(4) -0.015(5)
C37 0.068(6) 0.073(6) 0.068(7) -0.007(4) -0.013(5) -0.016(4)
C38 0.057(5) 0.057(6) 0.060(6) -0.017(4) -0.012(5) -0.015(4)
C39 0.048(7) 0.045(6) 0.045(7) -0.013(5) -0.005(5) -0.015(5)
C40 0.118(7) 0.097(5) 0.116(7) -0.011(4) -0.007(5) -0.021(5)
C41 0.059(6) 0.076(5) 0.065(7) -0.019(5) -0.009(5) -0.018(4)
C42 0.049(7) 0.044(6) 0.049(7) -0.007(5) -0.004(5) -0.014(5)
C43 0.058(7) 0.063(7) 0.060(8) -0.010(5) -0.009(5) -0.011(5)
C44 0.050(7) 0.052(7) 0.053(7) -0.011(5) -0.006(5) -0.013(5)
C45 0.065(7) 0.064(7) 0.063(8) -0.012(5) -0.006(5) -0.018(5)
C46 0.067(8) 0.070(7) 0.067(8) -0.014(5) -0.012(5) -0.020(5)
C47 0.121(5) 0.126(6) 0.128(7) -0.025(5) -0.019(5) -0.034(4)
C48 0.121(5) 0.124(6) 0.125(7) -0.026(5) -0.018(5) -0.034(4)
C49 0.082(7) 0.083(7) 0.080(7) -0.017(5) -0.016(5) -0.024(5)
C50 0.059(7) 0.066(6) 0.067(7) -0.014(5) -0.005(5) -0.018(5)
C51 0.081(7) 0.084(7) 0.074(6) -0.003(4) -0.014(5) -0.016(5)
C52 0.063(7) 0.067(6) 0.064(6) -0.010(4) -0.007(5) -0.014(5)
C53 0.040(6) 0.041(6) 0.047(7) -0.008(5) -0.002(5) -0.010(5)
C54 0.073(8) 0.071(8) 0.072(8) -0.008(5) -0.006(5) -0.019(5)
C55 0.116(8) 0.109(8) 0.104(7) -0.036(5) -0.019(5) -0.020(5)
C56 0.061(7) 0.053(6) 0.066(6) -0.005(5) -0.001(5) -0.018(4)
C57 0.051(7) 0.051(7) 0.053(7) -0.012(5) -0.008(5) -0.013(5)
C58 0.060(7) 0.059(7) 0.061(7) -0.013(5) -0.008(5) -0.019(5)
C59 0.065(7) 0.068(7) 0.065(8) -0.012(5) -0.010(5) -0.017(5)
C60 0.054(7) 0.053(7) 0.058(7) -0.012(5) -0.005(5) -0.014(5)
C61 0.088(6) 0.091(5) 0.094(7) -0.018(5) -0.018(5) -0.021(5)
C62 0.084(5) 0.079(6) 0.082(7) -0.020(5) -0.009(5) -0.018(5)
Cl1 0.074(4) 0.060(3) 0.067(4) -0.017(3) 0.002(3) -0.019(3)
Cl2 0.077(4) 0.055(3) 0.109(6) -0.015(4) 0.016(4) -0.011(3)
N1 0.046(5) 0.049(5) 0.049(5) -0.014(4) -0.004(4) -0.010(4)
N2 0.049(5) 0.048(5) 0.050(5) -0.008(4) -0.007(4) -0.011(4)
N3 0.062(5) 0.060(5) 0.059(6) -0.012(4) -0.005(4) -0.021(4)
N4 0.068(5) 0.064(5) 0.061(6) -0.009(4) -0.007(4) -0.020(4)
N5 0.053(5) 0.052(5) 0.054(5) -0.015(4) -0.006(4) -0.015(4)
N6 0.057(5) 0.056(5) 0.060(5) -0.011(4) -0.006(4) -0.019(4)
N7 0.056(6) 0.066(5) 0.061(5) -0.013(4) -0.005(4) -0.012(4)
N8 0.062(6) 0.060(5) 0.063(5) -0.008(4) -0.008(4) -0.016(4)
O1 0.081(6) 0.094(6) 0.087(7) -0.018(5) -0.015(5) -0.019(5)
O2 0.125(7) 0.119(7) 0.120(8) -0.022(5) -0.021(5) -0.036(5)
O3 0.100(7) 0.096(6) 0.090(7) -0.021(5) -0.013(5) -0.022(5)
O4 0.151(9) 0.152(8) 0.167(9) -0.032(5) -0.021(5) -0.042(5)
O5 0.118(8) 0.129(8) 0.125(8) -0.025(5) -0.017(5) -0.027(5)
O6 0.127(8) 0.145(8) 0.131(8) -0.022(5) -0.024(5) -0.025(5)
O7 0.122(7) 0.116(7) 0.116(7) -0.021(5) -0.015(5) -0.036(5)
O8 0.196(10) 0.179(9) 0.189(10) -0.025(5) -0.026(5) -0.054(5)
O9 0.277(14) 0.274(14) 0.272(14) -0.038(5) -0.037(5) -0.064(6)
O10 0.225(11) 0.226(11) 0.221(11) -0.058(5) -0.039(5) -0.048(6)

loop_
_atom_type_symbol
_atom_type_description
_atom_type_scat_dispersion_real
_atom_type_scat_dispersion_imag
_atom_type_scat_source
C C 0.0033 0.0016 'International Tables Vol C Tables 4.2.6.8 and 6.1.1.4'
H H 0.0000 0.0000 'International Tables Vol C Tables 4.2.6.8 and 6.1.1.4'
N N 0.0061 0.0033 'International Tables Vol C Tables 4.2.6.8 and 6.1.1.4'
O O 0.0106 0.0060 'International Tables Vol C Tables 4.2.6.8 and 6.1.1.4'
S S 0.1246 0.1234 'International Tables Vol C Tables 4.2.6.8 and 6.1.1.4'
Re Re -1.0185 7.2310 'International Tables Vol C Tables 4.2.6.8 and 6.1.1.4'
Cl Cl 0.1484 0.1585 'International Tables Vol C Tables 4.2.6.8 and 6.1.1.4'

loop_
_geom_angle_atom_site_label_1
_geom_angle_atom_site_label_2
_geom_angle_atom_site_label_3
_geom_angle
C2 Re1 C3 89.7(11)
C2 Re1 C1 86.1(9)
C3 Re1 C1 88.2(9)
C2 Re1 N3 96.0(8)
C3 Re1 N3 94.0(8)
C1 Re1 N3 177.0(7)
C2 Re1 N1 174.5(9)
C3 Re1 N1 95.8(8)
C1 Re1 N1 94.7(7)
N3 Re1 N1 83.0(5)
C2 Re1 Cl1 90.8(8)
C3 Re1 Cl1 177.5(7)
C1 Re1 Cl1 94.2(6)
N3 Re1 Cl1 83.6(5)
N1 Re1 Cl1 83.7(4)
C32 Re2 C34 85.2(13)
C32 Re2 C33 84.8(11)
C34 Re2 C33 89.5(11)
C32 Re2 N7 177.7(11)
C34 Re2 N7 97.0(10)
C33 Re2 N7 94.6(7)
C32 Re2 N5 98.7(9)
C34 Re2 N5 94.3(9)
C33 Re2 N5 175.1(8)
N7 Re2 N5 81.7(5)
C32 Re2 Cl2 92.8(10)
C34 Re2 Cl2 178.0(9)
C33 Re2 Cl2 90.2(7)
N7 Re2 Cl2 85.0(5)
N5 Re2 Cl2 86.2(4)
C8 S1 C9 100.3(8)
C10 S2 C11 101.3(10)
C12 S3 C11 94.8(9)
C9 S4 C12 93.5(8)
C15 S5 C13 94.1(8)
C14 S6 C13 95.4(8)
C15 S7 C17 98.1(9)
C14 S8 C16 102.6(10)
C23 S9 C22 101.7(9)
C24 S10 C25 101.2(10)
C26 S11 C25 90.5(9)
C26 S12 C23 94.6(9)
C27 S13 C29 91.9(9)
C27 S14 C28 98.4(9)
C29 S15 C31 99.7(12)
C28 S16 C30 103.8(11)
C42 S17 C39 103.9(8)
C40 S18 C41 100.1(10)
C43 S19 C42 94.6(9)
C41 S20 C43 94.7(9)
C45 S21 C44 91.1(9)
C44 S22 C46 93.0(10)
C45 S23 C48 100.4(11)
C47 S24 C46 99.7(11)
C53 S25 C54 102.3(8)
C55 S26 C56 102.9(10)
C57 S27 C54 92.3(9)
C57 S28 C56 95.0(9)
C60 S29 C58 96.1(9)
C58 S30 C59 94.0(9)
C60 S31 C62 101.2(9)
C59 S32 C61 94.1(9)
O1 C1 Re1 171.3(19)
O2 C2 Re1 179(3)
O3 C3 Re1 175(2)
C5 C4 H4A 109.5
C5 C4 H4B 109.5
H4A C4 H4B 109.5
C5 C4 H4C 109.5
H4A C4 H4C 109.5
H4B C4 H4C 109.5
N1 C5 C8 111.4(17)
N1 C5 C4 125.5(16)
C8 C5 C4 123.1(17)
C7 C6 H6A 109.5
C7 C6 H6B 109.5
H6A C6 H6B 109.5
C7 C6 H6C 109.5
H6A C6 H6C 109.5
H6B C6 H6C 109.5
N2 C7 C8 105.8(17)
N2 C7 C6 123.4(17)
C8 C7 C6 130.9(17)
C7 C8 C5 104.1(16)
C7 C8 S1 127.5(14)
C5 C8 S1 128.3(15)
C11 C9 S4 117.3(15)
C11 C9 S1 125.1(15)
S4 C9 S1 117.3(10)
S2 C10 H10A 109.5
S2 C10 H10B 109.5
H10A C10 H10B 109.5
S2 C10 H10C 109.5
H10A C10 H10C 109.5
H10B C10 H10C 109.5
C9 C11 S3 116.9(15)
C9 C11 S2 123.3(16)
S3 C11 S2 119.5(11)
C13 C12 S3 123.3(13)
C13 C12 S4 122.7(13)
S3 C12 S4 113.7(9)
C12 C13 S6 124.3(13)
C12 C13 S5 123.6(13)
S6 C13 S5 111.8(9)
C15 C14 S8 127.5(15)
C15 C14 S6 117.1(15)
S8 C14 S6 115.4(11)
C14 C15 S7 130.1(15)
C14 C15 S5 116.5(14)
S7 C15 S5 112.8(10)
C17 C16 S8 113.2(16)
C17 C16 H16A 109.0
S8 C16 H16A 108.9
C17 C16 H16B 108.9
S8 C16 H16B 108.9
H16A C16 H16B 107.8
C16 C17 S7 119.2(17)
C16 C17 H17A 107.5
S7 C17 H17A 107.5
C16 C17 H17B 107.5
S7 C17 H17B 107.5
H17A C17 H17B 107.0
C19 C18 H18A 109.5
C19 C18 H18B 109.5
H18A C18 H18B 109.5
C19 C18 H18C 109.5
H18A C18 H18C 109.5
H18B C18 H18C 109.5
N3 C19 C22 112.9(18)
N3 C19 C18 126.3(17)
C22 C19 C18 120.6(17)
C21 C20 H20A 109.5
C21 C20 H20B 109.5
H20A C20 H20B 109.5
C21 C20 H20C 109.5
H20A C20 H20C 109.5
H20B C20 H20C 109.5
N4 C21 C22 104.7(18)
N4 C21 C20 124(2)
C22 C21 C20 131(2)
C21 C22 C19 103.0(18)
C21 C22 S9 127.5(16)
C19 C22 S9 129.5(16)
C25 C23 S9 123.1(14)
C25 C23 S12 116.2(14)
S9 C23 S12 119.6(10)
S10 C24 H24A 109.5
S10 C24 H24B 109.5
H24A C24 H24B 109.5
S10 C24 H24C 109.5
H24A C24 H24C 109.5
H24B C24 H24C 109.5
C23 C25 S10 125.3(15)
C23 C25 S11 119.3(15)
S10 C25 S11 113.7(12)
C27 C26 S12 125.9(14)
C27 C26 S11 118.2(14)
S12 C26 S11 115.5(11)
C26 C27 S14 128.2(14)
C26 C27 S13 122.0(14)
S14 C27 S13 109.6(10)
C29 C28 S16 132.5(19)
C29 C28 S14 110.7(18)
S16 C28 S14 116.7(13)
C28 C29 S15 126.0(19)
C28 C29 S13 121.7(18)
S15 C29 S13 112.1(13)
C31 C30 S16 123(2)
C31 C30 H30A 106.5
S16 C30 H30A 106.5
C31 C30 H30B 106.6
S16 C30 H30B 106.5
H30A C30 H30B 106.5
C30 C31 S15 129(2)
C30 C31 H31A 105.0
S15 C31 H31A 105.0
C30 C31 H31B 105.1
S15 C31 H31B 105.1
H31A C31 H31B 105.9
O4 C32 Re2 177(3)
O5 C33 Re2 172(2)
O6 C34 Re2 175(2)
C36 C35 H35A 109.5
C36 C35 H35B 109.5
H35A C35 H35B 109.5
C36 C35 H35C 109.5
H35A C35 H35C 109.5
H35B C35 H35C 109.5
N5 C36 C35 122.3(18)
N5 C36 C39 107.5(18)
C35 C36 C39 130.0(18)
C38 C37 H37A 109.5
C38 C37 H37B 109.5
H37A C37 H37B 109.5
C38 C37 H37C 109.5
H37A C37 H37C 109.5
H37B C37 H37C 109.5
C39 C38 N6 106.8(18)
C39 C38 C37 134.0(19)
N6 C38 C37 118.9(18)
C38 C39 C36 109.5(18)
C38 C39 S17 126.1(16)
C36 C39 S17 123.5(16)
S18 C40 H40A 109.5
S18 C40 H40B 109.5
H40A C40 H40B 109.5
S18 C40 H40C 109.5
H40A C40 H40C 109.5
H40B C40 H40C 109.5
C42 C41 S20 120.6(15)
C42 C41 S18 121.6(14)
S20 C41 S18 117.9(11)
C41 C42 S17 125.3(14)
C41 C42 S19 114.7(14)
S17 C42 S19 119.6(10)
C44 C43 S20 121.6(14)
C44 C43 S19 123.1(14)
S20 C43 S19 115.3(11)
C43 C44 S22 124.5(14)
C43 C44 S21 121.1(14)
S22 C44 S21 114.4(10)
C46 C45 S21 117.9(17)
C46 C45 S23 127.8(17)
S21 C45 S23 114.2(12)
C45 C46 S22 118.4(17)
C45 C46 S24 125.1(18)
S22 C46 S24 116.1(12)
C48 C47 S24 124(2)
C48 C47 H47A 106.3
S24 C47 H47A 106.3
C48 C47 H47B 106.3
S24 C47 H47B 106.3
H47A C47 H47B 106.4
C47 C48 S23 123(2)
C47 C48 H48A 106.5
S23 C48 H48A 106.5
C47 C48 H48B 106.5
S23 C48 H48B 106.5
H48A C48 H48B 106.5
C50 C49 H49A 109.5
C50 C49 H49B 109.5
H49A C49 H49B 109.5
C50 C49 H49C 109.5
H49A C49 H49C 109.5
H49B C49 H49C 109.5
N8 C50 C53 106.0(18)
N8 C50 C49 121(2)
C53 C50 C49 133.0(18)
C52 C51 H51A 109.5
C52 C51 H51B 109.5
H51A C51 H51B 109.5
C52 C51 H51C 109.5
H51A C51 H51C 109.5
H51B C51 H51C 109.5
C53 C52 N7 110.9(19)
C53 C52 C51 126(2)
N7 C52 C51 123(2)
C52 C53 C50 106.5(17)
C52 C53 S25 128.6(17)
C50 C53 S25 124.8(15)
C56 C54 S27 120.3(17)
C56 C54 S25 126.5(17)
S27 C54 S25 113.2(11)
S26 C55 H55A 109.5
S26 C55 H55B 109.5
H55A C55 H55B 109.5
S26 C55 H55C 109.5
H55A C55 H55C 109.5
H55B C55 H55C 109.5
C54 C56 S26 122.0(17)
C54 C56 S28 116.4(16)
S26 C56 S28 120.9(11)
C58 C57 S28 122.9(14)
C58 C57 S27 122.0(14)
S28 C57 S27 114.9(10)
C57 C58 S30 123.8(14)
C57 C58 S29 121.1(14)
S30 C58 S29 115.1(11)
C60 C59 S32 131.0(16)
C60 C59 S30 117.4(15)
S32 C59 S30 111.5(11)
C59 C60 S31 127.6(16)
C59 C60 S29 117.2(15)
S31 C60 S29 115.0(10)
C62 C61 S32 111.7(14)
C62 C61 H61A 109.3
S32 C61 H61A 109.3
C62 C61 H61B 109.3
S32 C61 H61B 109.3
H61A C61 H61B 107.9
C61 C62 S31 118.0(15)
C61 C62 H62A 107.8
S31 C62 H62A 107.8
C61 C62 H62B 107.8
S31 C62 H62B 107.8
H62A C62 H62B 107.1
C5 N1 N2 105.0(14)
C5 N1 Re1 133.3(13)
N2 N1 Re1 120.7(11)
N1 N2 C7 113.7(16)
N1 N2 H2A 123.1
C7 N2 H2A 123.1
C19 N3 N4 104.7(16)
C19 N3 Re1 133.8(15)
N4 N3 Re1 121.2(13)
N3 N4 C21 114.4(17)
N3 N4 H4D 122.8
C21 N4 H4D 122.8
C36 N5 N6 107.4(15)
C36 N5 Re2 136.3(14)
N6 N5 Re2 116.2(11)
C38 N6 N5 108.8(16)
C38 N6 H6D 125.6
N5 N6 H6D 125.6
N8 N7 C52 105.1(16)
N8 N7 Re2 117.6(12)
C52 N7 Re2 137.1(15)
C50 N8 N7 111.6(17)
C50 N8 H8C 124.2
N7 N8 H8C 124.2
H7A O7 H7B 136.5
H8A O8 H8B 107.7
H9A O9 H9B 165.5
H10D O10 H10E 118.7

loop_
_geom_bond_atom_site_label_1
_geom_bond_atom_site_label_2
_geom_bond_distance
Re1 C2 1.77(2)
Re1 C3 1.82(3)
Re1 C1 1.91(2)
Re1 N3 2.149(15)
Re1 N1 2.172(13)
Re1 Cl1 2.472(6)
Re2 C32 1.72(3)
Re2 C34 1.72(3)
Re2 C33 1.98(2)
Re2 N7 2.188(15)
Re2 N5 2.239(14)
Re2 Cl2 2.478(6)
S1 C8 1.760(17)
S1 C9 1.789(17)
S2 C10 1.68(2)
S2 C11 1.76(2)
S3 C12 1.726(16)
S3 C11 1.73(2)
S4 C9 1.739(17)
S4 C12 1.761(16)
S5 C15 1.769(18)
S5 C13 1.769(15)
S6 C14 1.744(18)
S6 C13 1.754(16)
S7 C15 1.759(17)
S7 C17 1.799(19)
S8 C14 1.737(19)
S8 C16 1.801(19)
S9 C23 1.733(17)
S9 C22 1.74(2)
S10 C24 1.72(2)
S10 C25 1.783(19)
S11 C26 1.766(18)
S11 C25 1.784(19)
S12 C26 1.701(18)
S12 C23 1.741(16)
S13 C27 1.788(16)
S13 C29 1.82(2)
S14 C27 1.750(17)
S14 C28 1.79(2)
S15 C29 1.77(2)
S15 C31 1.77(2)
S16 C28 1.63(2)
S16 C30 1.73(2)
S17 C42 1.721(17)
S17 C39 1.738(18)
S18 C40 1.71(2)
S18 C41 1.762(19)
S19 C43 1.754(18)
S19 C42 1.779(16)
S20 C41 1.711(18)
S20 C43 1.733(18)
S21 C45 1.74(2)
S21 C44 1.763(18)
S22 C44 1.691(18)
S22 C46 1.72(2)
S23 C45 1.77(2)
S23 C48 1.82(2)
S24 C47 1.73(2)
S24 C46 1.753(19)
S25 C53 1.731(17)
S25 C54 1.82(2)
S26 C55 1.63(2)
S26 C56 1.723(18)
S27 C57 1.746(17)
S27 C54 1.77(2)
S28 C57 1.737(16)
S28 C56 1.739(19)
S29 C60 1.722(18)
S29 C58 1.766(17)
S30 C58 1.708(18)
S30 C59 1.814(19)
S31 C60 1.697(18)
S31 C62 1.740(19)
S32 C59 1.753(19)
S32 C61 1.754(18)
C1 O1 1.152(19)
C2 O2 1.23(2)
C3 O3 1.21(2)
C4 C5 1.47(2)
C4 H4A 0.9600
C4 H4B 0.9600
C4 H4C 0.9600
C5 N1 1.306(19)
C5 C8 1.40(2)
C6 C7 1.54(2)
C6 H6A 0.9600
C6 H6B 0.9600
C6 H6C 0.9600
C7 N2 1.329(18)
C7 C8 1.37(2)
C9 C11 1.34(2)
C10 H10A 0.9600
C10 H10B 0.9600
C10 H10C 0.9600
C12 C13 1.328(19)
C14 C15 1.33(2)
C16 C17 1.43(2)
C16 H16A 0.9700
C16 H16B 0.9700
C17 H17A 0.9700
C17 H17B 0.9700
C18 C19 1.56(2)
C18 H18A 0.9600
C18 H18B 0.9600
C18 H18C 0.9600
C19 N3 1.29(2)
C19 C22 1.46(2)
C20 C21 1.48(2)
C20 H20A 0.9600
C20 H20B 0.9600
C20 H20C 0.9600
C21 N4 1.38(2)
C21 C22 1.40(2)
C23 C25 1.29(2)
C24 H24A 0.9600
C24 H24B 0.9600
C24 H24C 0.9600
C26 C27 1.32(2)
C28 C29 1.30(2)
C30 C31 1.394(5)
C30 H30A 0.9700
C30 H30B 0.9700
C31 H31A 0.9700
C31 H31B 0.9700
C32 O4 1.23(3)
C33 O5 1.10(2)
C34 O6 1.29(3)
C35 C36 1.41(2)
C35 H35A 0.9600
C35 H35B 0.9600
C35 H35C 0.9600
C36 N5 1.32(2)
C36 C39 1.43(2)
C37 C38 1.50(2)
C37 H37A 0.9600
C37 H37B 0.9600
C37 H37C 0.9600
C38 C39 1.31(2)
C38 N6 1.385(19)
C40 H40A 0.9600
C40 H40B 0.9600
C40 H40C 0.9600
C41 C42 1.33(2)
C43 C44 1.38(2)
C45 C46 1.27(2)
C47 C48 1.31(3)
C47 H47A 0.9700
C47 H47B 0.9700
C48 H48A 0.9700
C48 H48B 0.9700
C49 C50 1.52(2)
C49 H49A 0.9600
C49 H49B 0.9600
C49 H49C 0.9600
C50 N8 1.343(19)
C50 C53 1.39(2)
C51 C52 1.46(2)
C51 H51A 0.9600
C51 H51B 0.9600
C51 H51C 0.9600
C52 C53 1.34(2)
C52 N7 1.36(2)
C54 C56 1.27(2)
C55 H55A 0.9600
C55 H55B 0.9600
C55 H55C 0.9600
C57 C58 1.38(2)
C59 C60 1.31(2)
C61 C62 1.51(2)
C61 H61A 0.9700
C61 H61B 0.9700
C62 H62A 0.9700
C62 H62B 0.9700
N1 N2 1.312(16)
N2 H2A 0.8600
N3 N4 1.340(17)
N4 H4D 0.8600
N5 N6 1.397(17)
N6 H6D 0.8600
N7 N8 1.344(18)
N8 H8C 0.8600
O7 H7A 0.8501
O7 H7B 0.8501
O8 H8A 0.8501
O8 H8B 0.8499
O9 H9A 0.8501
O9 H9B 0.8494
O10 H10D 0.8500
O10 H10E 0.8501
